data_7214231
loop_
_publ_author_name
'Yamada, Manabu'
'Kanazawa, Ryo'
'Hamada, Fumio'

_publ_section_title
;
 Halogen--halogen interactions and halogen bonding in thiacalixarene
 systems
;
_journal_issue 13
_journal_name_full CrystEngComm
_journal_page_first 2605
_journal_paper_doi 10.1039/c3ce42535e
_journal_volume 16
_journal_year 2014
_chemical_formula_moiety 'C42 H48 I4 O5 S4'
_chemical_formula_sum 'C42 H48 I4 O5 S4'
_chemical_formula_weight 1268.70
_space_group_IT_number 14
_symmetry_cell_setting monoclinic
_symmetry_Int_Tables_number 14
_symmetry_space_group_name_Hall '-P 2ybc'
_symmetry_space_group_name_H-M 'P 1 21/c 1'
_atom_sites_solution_hydrogens geom
_atom_sites_solution_primary direct
_atom_sites_solution_secondary difmap
_cell_angle_alpha 90.0000
_cell_angle_beta 92.4043(10)
_cell_angle_gamma 90.0000
_cell_formula_units_Z 4
_cell_length_a 18.4313(9)
_cell_length_b 14.2656(5)
_cell_length_c 17.8550(6)
_cell_measurement_reflns_used 32820
_cell_measurement_temperature 100
_cell_measurement_theta_max 27.48
_cell_measurement_theta_min 3.06
_cell_volume 4690.5(3)
_computing_cell_refinement 'RAPID AUTO'
_computing_data_collection 'RAPID AUTO (Rigaku, ????)'
_computing_data_reduction 'RAPID AUTO'
_computing_molecular_graphics 'CrystalStructure 4.0'
_computing_publication_material 'CrystalStructure 4.0 (Rigaku, 2010)'
_computing_structure_refinement 'SHELXL97 (Sheldrick, 2008)'
_computing_structure_solution 'SHELXS97 (Sheldrick, 2008)'
_diffrn_ambient_temperature 100
_diffrn_detector_area_resol_mean 10.000
_diffrn_measured_fraction_theta_full 0.996
_diffrn_measured_fraction_theta_max 0.996
_diffrn_measurement_device_type 'Rigaku R-AXIS RAPID'
_diffrn_measurement_method \w
_diffrn_radiation_type 'Mo K\a'
_diffrn_radiation_wavelength 0.71075
_diffrn_reflns_av_R_equivalents 0.0488
_diffrn_reflns_limit_h_max 23
_diffrn_reflns_limit_h_min -23
_diffrn_reflns_limit_k_max 17
_diffrn_reflns_limit_k_min -18
_diffrn_reflns_limit_l_max 23
_diffrn_reflns_limit_l_min -22
_diffrn_reflns_number 44777
_diffrn_reflns_theta_full 27.49
_diffrn_reflns_theta_max 27.48
_diffrn_standards_number 0
_exptl_absorpt_coefficient_mu 2.877
_exptl_absorpt_correction_T_max 0.563
_exptl_absorpt_correction_T_min 0.396
_exptl_absorpt_correction_type multi-scan
_exptl_absorpt_process_details 'ABSCOR (Rigaku, 1995)'
_exptl_crystal_colour brown
_exptl_crystal_density_diffrn 1.796
_exptl_crystal_density_method 'not measured'
_exptl_crystal_description block
_exptl_crystal_F_000 2464.00
_exptl_crystal_size_max 0.250
_exptl_crystal_size_mid 0.200
_exptl_crystal_size_min 0.200
_refine_diff_density_max 1.860
_refine_diff_density_min -1.550
_refine_ls_extinction_method none
_refine_ls_goodness_of_fit_ref 1.036
_refine_ls_hydrogen_treatment constr
_refine_ls_number_parameters 526
_refine_ls_number_reflns 10723
_refine_ls_number_restraints 0
_refine_ls_R_factor_gt 0.0351
_refine_ls_shift/su_max 0.002
_refine_ls_structure_factor_coef Fsqd
_refine_ls_weighting_details 'w = 1/[\s^2^(Fo^2^)+(0.0366P)^2^+8.1357P] where P=(Fo^2^+2Fc^2^)/3'
_refine_ls_weighting_scheme calc
_refine_ls_wR_factor_ref 0.0860
_reflns_number_gt 8700
_reflns_number_total 10723
_reflns_threshold_expression F^2^>2.0\s(F^2^)
_cod_data_source_file c3ce42535e2.cif
_cod_data_source_block TC4A-I-Bu
_cod_original_cell_volume 4690.5(4)
_cod_database_code 7214231

loop_
_symmetry_equiv_pos_site_id
_symmetry_equiv_pos_as_xyz
1 +X,+Y,+Z
2 -X,1/2+Y,1/2-Z
3 -X,-Y,-Z
4 +X,1/2-Y,1/2+Z

loop_
_atom_site_label
_atom_site_type_symbol
_atom_site_fract_x
_atom_site_fract_y
_atom_site_fract_z
_atom_site_U_iso_or_equiv
_atom_site_adp_type
_atom_site_occupancy
_atom_site_symmetry_multiplicity
_atom_site_calc_flag
_atom_site_refinement_flags
I1 I 0.924314(15) 0.612259(16) 0.795188(13) 0.03110(7) Uani 1.0 4 d .
I2 I 0.895890(15) 1.266224(17) 0.450833(15) 0.03465(7) Uani 1.0 4 d .
I3 I 0.556195(18) 0.614922(19) 0.451560(19) 0.04916(9) Uani 1.0 4 d .
I4 I 0.614854(19) 1.28935(2) 0.770032(19) 0.05113(9) Uani 1.0 4 d .
S1 S 0.74744(5) 0.93319(6) 0.83251(4) 0.02416(18) Uani 1.0 4 d .
S2 S 0.95990(5) 0.93575(6) 0.61783(4) 0.02152(17) Uani 1.0 4 d .
S3 S 0.74194(5) 0.92300(6) 0.39454(4) 0.02569(18) Uani 1.0 4 d .
S4 S 0.53220(5) 0.96246(7) 0.60759(5) 0.02878(19) Uani 1.0 4 d .
O1 O 0.82288(13) 1.01206(15) 0.69226(12) 0.0214(5) Uani 1.0 4 d .
O2 O 0.82812(13) 0.84985(16) 0.53032(12) 0.0223(5) Uani 1.0 4 d .
O3 O 0.67166(13) 1.01714(16) 0.52970(12) 0.0222(5) Uani 1.0 4 d .
O4 O 0.66141(13) 0.86670(16) 0.69547(13) 0.0237(5) Uani 1.0 4 d .
O5 O 0.9320(5) 1.0391(5) 0.9152(4) 0.066(3) Uani 0.5000 4 d .
O6 O 1.0111(4) 0.9720(5) 0.9968(5) 0.0369(16) Uani 0.5000 4 d .
C1 C 0.88973(19) 0.7464(3) 0.76155(18) 0.0223(7) Uani 1.0 4 d .
C2 C 0.92558(18) 0.7916(3) 0.70502(18) 0.0209(7) Uani 1.0 4 d .
C3 C 0.90377(18) 0.8806(3) 0.68278(16) 0.0189(7) Uani 1.0 4 d .
C4 C 0.84610(18) 0.9257(3) 0.71702(17) 0.0187(7) Uani 1.0 4 d .
C5 C 0.81109(18) 0.8796(3) 0.77433(17) 0.0194(7) Uani 1.0 4 d .
C6 C 0.83234(19) 0.7890(3) 0.79612(18) 0.0218(7) Uani 1.0 4 d .
C7 C 0.87618(19) 1.1245(3) 0.47272(18) 0.0228(7) Uani 1.0 4 d .
C8 C 0.91636(19) 1.0816(3) 0.53030(18) 0.0224(7) Uani 1.0 4 d .
C9 C 0.90121(18) 0.9890(3) 0.54950(17) 0.0200(7) Uani 1.0 4 d .
C10 C 0.84568(18) 0.9396(3) 0.51083(17) 0.0205(7) Uani 1.0 4 d .
C11 C 0.80623(19) 0.9844(3) 0.45282(17) 0.0222(7) Uani 1.0 4 d .
C12 C 0.82171(19) 1.0765(3) 0.43356(18) 0.0240(7) Uani 1.0 4 d .
C13 C 0.5922(2) 0.7525(3) 0.4748(2) 0.0304(8) Uani 1.0 4 d .
C14 C 0.5590(2) 0.8046(3) 0.5298(2) 0.0272(8) Uani 1.0 4 d .
C15 C 0.58411(19) 0.8948(3) 0.54608(18) 0.0235(7) Uani 1.0 4 d .
C16 C 0.64339(18) 0.9320(3) 0.50923(17) 0.0210(7) Uani 1.0 4 d .
C17 C 0.67565(19) 0.8784(3) 0.45405(18) 0.0220(7) Uani 1.0 4 d .
C18 C 0.6501(2) 0.7879(3) 0.4372(2) 0.0271(8) Uani 1.0 4 d .
C19 C 0.6270(2) 1.1458(3) 0.7497(2) 0.0302(8) Uani 1.0 4 d .
C20 C 0.5854(2) 1.1052(3) 0.6917(2) 0.0287(8) Uani 1.0 4 d .
C21 C 0.59507(19) 1.0107(3) 0.67487(18) 0.0250(8) Uani 1.0 4 d .
C22 C 0.64746(18) 0.9575(3) 0.71448(18) 0.0227(7) Uani 1.0 4 d .
C23 C 0.68799(19) 0.9996(3) 0.77276(17) 0.0224(7) Uani 1.0 4 d .
C24 C 0.6778(2) 1.0933(3) 0.7908(2) 0.0287(8) Uani 1.0 4 d .
C25 C 0.8566(3) 1.0911(3) 0.7298(2) 0.0302(8) Uani 1.0 4 d .
C26 C 0.8287(3) 1.1790(3) 0.6917(2) 0.0313(8) Uani 1.0 4 d .
C27A C 0.8744(6) 1.2659(10) 0.7183(9) 0.052(3) Uani 0.5532 4 d .
C27B C 0.8467(8) 1.2668(13) 0.7330(11) 0.052(3) Uani 0.4468 4 d .
C28A C 0.8429(6) 1.3576(10) 0.6891(9) 0.052(3) Uani 0.5532 4 d .
C28B C 0.8148(8) 1.3553(14) 0.6945(12) 0.052(3) Uani 0.4468 4 d .
C29 C 0.8738(3) 0.7770(3) 0.5000(2) 0.0293(8) Uani 1.0 4 d .
C30 C 0.8327(3) 0.6853(3) 0.5035(2) 0.0331(9) Uani 1.0 4 d .
C31 C 0.8193(3) 0.6524(3) 0.5813(3) 0.0400(10) Uani 1.0 4 d .
C32 C 0.7738(3) 0.5634(3) 0.5813(3) 0.0526(13) Uani 1.0 4 d .
C33 C 0.6384(3) 1.0976(3) 0.4931(3) 0.0306(8) Uani 1.0 4 d .
C34 C 0.6749(2) 1.1845(3) 0.5253(2) 0.0302(8) Uani 1.0 4 d .
C35A C 0.6333(7) 1.2734(8) 0.5087(9) 0.049(3) Uani 0.5105 4 d .
C35B C 0.6520(8) 1.2716(9) 0.4828(9) 0.049(3) Uani 0.4895 4 d .
C36A C 0.6811(13) 1.3601(13) 0.5318(14) 0.049(3) Uani 0.5105 4 d .
C36B C 0.6758(14) 1.3633(13) 0.5146(15) 0.049(3) Uani 0.4895 4 d .
C37 C 0.6132(2) 0.7983(3) 0.7260(2) 0.0319(9) Uani 1.0 4 d .
C38 C 0.6403(3) 0.7024(3) 0.7066(3) 0.0368(9) Uani 1.0 4 d .
C39A C 0.5840(5) 0.6315(4) 0.7311(5) 0.0490(11) Uani 0.8011 4 d .
C39B C 0.6017(19) 0.6059(19) 0.729(2) 0.0490(11) Uani 0.1989 4 d .
C40A C 0.6039(4) 0.5325(4) 0.7096(4) 0.0490(11) Uani 0.8011 4 d .
C40B C 0.5509(14) 0.5796(16) 0.6718(14) 0.0490(11) Uani 0.1989 4 d .
C41 C 1.0022(6) 0.9164(7) 0.8725(5) 0.043(2) Uani 0.5000 4 d .
C42 C 0.9791(7) 0.9830(7) 0.9270(7) 0.035(2) Uani 0.5000 4 d .
C43 C 0.9896(7) 1.0368(8) 1.0492(8) 0.046(3) Uani 0.5000 4 d .
C44 C 1.0301(6) 1.0129(8) 1.1226(6) 0.049(3) Uani 0.5000 4 d .
H2 H 0.9648 0.7617 0.6817 0.0250 Uiso 1.0 4 calc R
H6 H 0.8077 0.7570 0.8342 0.0261 Uiso 1.0 4 calc R
H8 H 0.9540 1.1149 0.5566 0.0269 Uiso 1.0 4 calc R
H12 H 0.7949 1.1063 0.3937 0.0288 Uiso 1.0 4 calc R
H14 H 0.5198 0.7790 0.5559 0.0326 Uiso 1.0 4 calc R
H18 H 0.6725 0.7513 0.4002 0.0325 Uiso 1.0 4 calc R
H20 H 0.5506 1.1415 0.6637 0.0345 Uiso 1.0 4 calc R
H24 H 0.7055 1.1212 0.8310 0.0345 Uiso 1.0 4 calc R
H25A H 0.9101 1.0873 0.7268 0.0362 Uiso 1.0 4 calc R
H25B H 0.8446 1.0915 0.7833 0.0362 Uiso 1.0 4 calc R
H26A H 0.7772 1.1888 0.7036 0.0376 Uiso 1.0 4 calc R
H26B H 0.8311 1.1720 0.6367 0.0376 Uiso 1.0 4 calc R
H27A H 0.8772 1.2676 0.7738 0.0628 Uiso 0.5532 4 calc R
H27B H 0.9245 1.2591 0.7010 0.0628 Uiso 0.5532 4 calc R
H27C H 0.9002 1.2731 0.7380 0.0628 Uiso 0.4468 4 calc R
H27D H 0.8282 1.2623 0.7841 0.0628 Uiso 0.4468 4 calc R
H29A H 0.9202 0.7726 0.5299 0.0352 Uiso 1.0 4 calc R
H29B H 0.8848 0.7918 0.4475 0.0352 Uiso 1.0 4 calc R
H30A H 0.7854 0.6926 0.4758 0.0397 Uiso 1.0 4 calc R
H30B H 0.8605 0.6365 0.4777 0.0397 Uiso 1.0 4 calc R
H31A H 0.7939 0.7024 0.6085 0.0480 Uiso 1.0 4 calc R
H31B H 0.8664 0.6405 0.6083 0.0480 Uiso 1.0 4 calc R
H33A H 0.5857 1.0991 0.5021 0.0368 Uiso 1.0 4 calc R
H33B H 0.6447 1.0944 0.4384 0.0368 Uiso 1.0 4 calc R
H34A H 0.6812 1.1771 0.5804 0.0363 Uiso 1.0 4 calc R
H34B H 0.7238 1.1901 0.5048 0.0363 Uiso 1.0 4 calc R
H35A H 0.5882 1.2738 0.5369 0.0589 Uiso 0.5105 4 calc R
H35B H 0.6197 1.2766 0.4545 0.0589 Uiso 0.5105 4 calc R
H35C H 0.6704 1.2667 0.4316 0.0589 Uiso 0.4895 4 calc R
H35D H 0.5983 1.2720 0.4777 0.0589 Uiso 0.4895 4 calc R
H37A H 0.5633 0.8074 0.7047 0.0382 Uiso 1.0 4 calc R
H37B H 0.6124 0.8054 0.7812 0.0382 Uiso 1.0 4 calc R
H38A H 0.6877 0.6902 0.7329 0.0442 Uiso 1.0 4 calc R
H38B H 0.6465 0.6975 0.6519 0.0442 Uiso 1.0 4 calc R
H39A H 0.5800 0.6352 0.7862 0.0588 Uiso 0.8011 4 calc R
H39B H 0.5360 0.6476 0.7075 0.0588 Uiso 0.8011 4 calc R
H39C H 0.6387 0.5561 0.7363 0.0588 Uiso 0.1989 4 calc R
H39D H 0.5769 0.6141 0.7766 0.0588 Uiso 0.1989 4 calc R
H28A H 0.8750 1.4094 0.7047 0.0628 Uiso 0.5532 4 calc R
H28B H 0.7949 1.3673 0.7094 0.0628 Uiso 0.5532 4 calc R
H28C H 0.8383 1.3556 0.6342 0.0628 Uiso 0.5532 4 calc R
H28D H 0.8297 1.4109 0.7235 0.0628 Uiso 0.4468 4 calc R
H28E H 0.7617 1.3511 0.6917 0.0628 Uiso 0.4468 4 calc R
H28F H 0.8328 1.3602 0.6437 0.0628 Uiso 0.4468 4 calc R
H32A H 0.7661 0.5442 0.6330 0.0631 Uiso 1.0 4 calc R
H32B H 0.7992 0.5134 0.5554 0.0631 Uiso 1.0 4 calc R
H32C H 0.7268 0.5752 0.5553 0.0631 Uiso 1.0 4 calc R
H36A H 0.6538 1.4178 0.5210 0.0589 Uiso 0.5105 4 calc R
H36B H 0.7254 1.3599 0.5033 0.0589 Uiso 0.5105 4 calc R
H36C H 0.6941 1.3570 0.5855 0.0589 Uiso 0.5105 4 calc R
H36D H 0.6593 1.4139 0.4808 0.0589 Uiso 0.4895 4 calc R
H36E H 0.7289 1.3646 0.5202 0.0589 Uiso 0.4895 4 calc R
H36F H 0.6550 1.3721 0.5637 0.0589 Uiso 0.4895 4 calc R
H40A H 0.5664 0.4891 0.7258 0.0588 Uiso 0.8011 4 calc R
H40B H 0.6507 0.5157 0.7340 0.0588 Uiso 0.8011 4 calc R
H40C H 0.6073 0.5285 0.6551 0.0588 Uiso 0.8011 4 calc R
H40D H 0.5255 0.5228 0.6868 0.0588 Uiso 0.1989 4 calc R
H40E H 0.5762 0.5675 0.6256 0.0588 Uiso 0.1989 4 calc R
H40F H 0.5157 0.6304 0.6632 0.0588 Uiso 0.1989 4 calc R
H41A H 0.9694 0.9191 0.8279 0.0521 Uiso 0.5000 4 calc R
H41B H 1.0013 0.8532 0.8939 0.0521 Uiso 0.5000 4 calc R
H41C H 1.0517 0.9315 0.8584 0.0521 Uiso 0.5000 4 calc R
H43A H 0.9882 1.1053 1.0579 0.0557 Uiso 0.5000 4 calc R
H43B H 0.9442 1.0105 1.0682 0.0557 Uiso 0.5000 4 calc R
H44A H 1.0011 1.0324 1.1646 0.0589 Uiso 0.5000 4 calc R
H44B H 1.0768 1.0457 1.1252 0.0589 Uiso 0.5000 4 calc R
H44C H 1.0385 0.9451 1.1252 0.0589 Uiso 0.5000 4 calc R

loop_
_atom_site_aniso_label
_atom_site_aniso_U_11
_atom_site_aniso_U_22
_atom_site_aniso_U_33
_atom_site_aniso_U_12
_atom_site_aniso_U_13
_atom_site_aniso_U_23
I1 0.03926(15) 0.02413(12) 0.03041(12) 0.01024(10) 0.00725(10) 0.00571(9)
I2 0.03783(15) 0.02413(12) 0.04246(14) -0.00438(10) 0.00713(11) 0.00669(10)
I3 0.04626(19) 0.02937(14) 0.0722(2) -0.01436(12) 0.00658(15) -0.00867(13)
I4 0.0512(2) 0.03274(15) 0.0688(2) 0.01649(13) -0.00562(15) -0.01143(13)
S1 0.0233(5) 0.0325(5) 0.0168(4) 0.0081(4) 0.0028(4) 0.0014(4)
S2 0.0183(4) 0.0255(4) 0.0208(4) -0.0045(4) 0.0018(3) 0.0006(3)
S3 0.0278(5) 0.0315(5) 0.0178(4) -0.0064(4) -0.0001(4) -0.0037(4)
S4 0.0162(5) 0.0415(5) 0.0284(5) 0.0053(4) -0.0018(4) -0.0020(4)
O1 0.0233(13) 0.0203(11) 0.0203(11) 0.0029(10) -0.0009(10) 0.0026(9)
O2 0.0251(13) 0.0193(11) 0.0227(11) -0.0047(10) 0.0024(10) 0.0008(9)
O3 0.0218(13) 0.0212(12) 0.0232(11) -0.0007(10) -0.0043(10) -0.0020(9)
O4 0.0220(13) 0.0241(12) 0.0250(12) 0.0010(10) 0.0014(10) 0.0000(10)
O5 0.086(6) 0.052(5) 0.056(4) 0.032(4) -0.029(4) -0.018(4)
O6 0.039(4) 0.044(5) 0.027(3) 0.008(3) -0.009(4) -0.006(4)
C1 0.0229(18) 0.0227(16) 0.0207(16) 0.0007(14) -0.0059(14) 0.0055(13)
C2 0.0167(17) 0.0246(16) 0.0212(15) 0.0024(13) -0.0003(13) -0.0034(13)
C3 0.0177(16) 0.0237(16) 0.0152(14) -0.0034(13) -0.0003(12) -0.0004(12)
C4 0.0194(17) 0.0207(15) 0.0155(14) -0.0000(13) -0.0045(12) 0.0010(12)
C5 0.0177(17) 0.0232(16) 0.0172(14) 0.0025(13) -0.0008(13) 0.0001(12)
C6 0.0234(18) 0.0234(16) 0.0185(15) 0.0008(14) -0.0002(13) 0.0034(13)
C7 0.0256(19) 0.0210(16) 0.0223(16) -0.0030(14) 0.0079(14) 0.0005(13)
C8 0.0209(18) 0.0256(17) 0.0210(16) -0.0032(14) 0.0037(14) -0.0020(13)
C9 0.0196(17) 0.0242(16) 0.0165(14) -0.0022(13) 0.0047(13) -0.0013(13)
C10 0.0233(18) 0.0211(16) 0.0176(15) -0.0042(13) 0.0055(13) -0.0011(12)
C11 0.0224(18) 0.0265(17) 0.0180(15) -0.0053(14) 0.0055(13) -0.0035(13)
C12 0.0252(19) 0.0270(17) 0.0202(16) 0.0002(15) 0.0047(14) 0.0033(14)
C13 0.029(2) 0.0265(18) 0.0354(19) -0.0041(16) -0.0083(16) 0.0018(15)
C14 0.0208(19) 0.0298(18) 0.0305(18) -0.0037(15) -0.0045(15) 0.0069(15)
C15 0.0171(17) 0.0295(18) 0.0237(16) 0.0029(14) -0.0024(14) -0.0011(14)
C16 0.0197(17) 0.0225(16) 0.0201(15) -0.0020(13) -0.0060(13) -0.0004(13)
C17 0.0200(18) 0.0260(17) 0.0197(15) -0.0024(14) -0.0046(13) 0.0000(13)
C18 0.0262(19) 0.0255(18) 0.0292(18) -0.0026(15) -0.0034(15) -0.0062(14)
C19 0.031(2) 0.0252(18) 0.0343(19) 0.0094(16) 0.0070(17) -0.0031(15)
C20 0.0229(19) 0.036(2) 0.0281(18) 0.0111(15) 0.0042(15) 0.0033(15)
C21 0.0177(17) 0.0345(19) 0.0229(16) 0.0050(15) 0.0011(14) 0.0015(14)
C22 0.0187(17) 0.0269(17) 0.0230(16) 0.0048(14) 0.0065(14) 0.0017(14)
C23 0.0194(17) 0.0304(18) 0.0174(15) 0.0070(14) 0.0028(13) 0.0029(13)
C24 0.0239(19) 0.035(2) 0.0275(18) 0.0031(16) -0.0008(15) -0.0062(15)
C25 0.035(3) 0.0214(17) 0.0336(19) -0.0008(15) -0.0101(17) 0.0021(15)
C26 0.037(3) 0.0241(18) 0.0327(19) 0.0046(16) -0.0028(17) 0.0014(15)
C27A 0.050(7) 0.0239(17) 0.080(5) 0.001(5) -0.030(6) -0.000(3)
C27B 0.050(7) 0.0239(17) 0.080(5) 0.001(5) -0.030(6) -0.000(3)
C28A 0.050(7) 0.0239(17) 0.080(5) 0.001(5) -0.030(6) -0.000(3)
C28B 0.050(7) 0.0239(17) 0.080(5) 0.001(5) -0.030(6) -0.000(3)
C29 0.036(3) 0.0243(18) 0.0278(18) -0.0022(16) 0.0058(16) -0.0042(14)
C30 0.040(3) 0.0247(18) 0.034(2) -0.0021(17) -0.0049(17) -0.0042(16)
C31 0.053(3) 0.028(2) 0.039(3) -0.0083(19) -0.005(2) 0.0037(17)
C32 0.065(4) 0.035(3) 0.058(3) -0.014(3) -0.002(3) 0.010(2)
C33 0.030(2) 0.0230(18) 0.038(2) 0.0015(15) -0.0097(17) -0.0010(15)
C34 0.029(2) 0.0260(18) 0.0352(19) -0.0037(15) -0.0021(16) -0.0038(15)
C35A 0.052(4) 0.0252(17) 0.068(9) 0.0012(19) -0.025(4) -0.005(3)
C35B 0.052(4) 0.0252(17) 0.068(9) 0.0012(19) -0.025(4) -0.005(3)
C36A 0.052(4) 0.0252(17) 0.068(9) 0.0012(19) -0.025(4) -0.005(3)
C36B 0.052(4) 0.0252(17) 0.068(9) 0.0012(19) -0.025(4) -0.005(3)
C37 0.027(2) 0.037(2) 0.0320(19) -0.0025(16) 0.0021(16) 0.0069(16)
C38 0.041(3) 0.032(2) 0.038(2) -0.0091(18) 0.0020(19) 0.0002(17)
C39A 0.054(3) 0.026(3) 0.066(3) -0.0090(18) 0.002(3) 0.003(2)
C39B 0.054(3) 0.026(3) 0.066(3) -0.0090(18) 0.002(3) 0.003(2)
C40A 0.054(3) 0.026(3) 0.066(3) -0.0090(18) 0.002(3) 0.003(2)
C40B 0.054(3) 0.026(3) 0.066(3) -0.0090(18) 0.002(3) 0.003(2)
C41 0.052(6) 0.049(6) 0.028(4) 0.002(5) -0.012(4) 0.005(4)
C42 0.039(6) 0.029(5) 0.035(7) 0.003(5) -0.008(5) -0.004(4)
C43 0.044(7) 0.036(6) 0.058(8) 0.012(5) -0.019(7) -0.004(6)
C44 0.064(8) 0.055(7) 0.028(5) -0.005(6) -0.001(5) -0.003(5)

loop_
_atom_type_symbol
_atom_type_description
_atom_type_scat_dispersion_real
_atom_type_scat_dispersion_imag
_atom_type_scat_source
C C 0.003 0.002
;
International Tables for Crystallography
(1992, Vol. C, Tables 4.2.6.8 and 6.1.1.4)
;
H H 0.000 0.000
;
International Tables for Crystallography
(1992, Vol. C, Table 6.1.1.4)
;
S S 0.125 0.123
;
International Tables for Crystallography
(1992, Vol. C, Tables 4.2.6.8 and 6.1.1.4)
;
I I -0.474 1.812
;
International Tables for Crystallography
(1992, Vol. C, Tables 4.2.6.8 and 6.1.1.4)
;
O O 0.011 0.006
;
International Tables for Crystallography
(1992, Vol. C, Tables 4.2.6.8 and 6.1.1.4)
;

loop_
_geom_angle_atom_site_label_1
_geom_angle_atom_site_label_2
_geom_angle_atom_site_label_3
_geom_angle
_geom_angle_publ_flag
_geom_angle_site_symmetry_1
_geom_angle_site_symmetry_3
C5 S1 C23 106.59(15) yes . .
C3 S2 C9 106.59(16) yes . .
C11 S3 C17 106.61(16) yes . .
C15 S4 C21 106.07(17) yes . .
C4 O1 C25 115.5(3) yes . .
C10 O2 C29 115.2(3) yes . .
C16 O3 C33 115.9(3) yes . .
C22 O4 C37 115.0(3) yes . .
C42 O5 C44 43.2(8) yes . 3_777
C42 O6 C42 143.7(8) yes . 3_777
C42 O6 C43 114.6(9) yes . .
C42 O6 C43 29.9(7) yes 3_777 .
I1 C1 C2 118.9(3) yes . .
I1 C1 C6 120.0(3) yes . .
C2 C1 C6 121.0(3) yes . .
C1 C2 C3 119.5(3) yes . .
S2 C3 C2 115.1(3) yes . .
S2 C3 C4 123.7(3) yes . .
C2 C3 C4 120.7(3) yes . .
O1 C4 C3 120.2(3) yes . .
O1 C4 C5 120.8(3) yes . .
C3 C4 C5 119.0(3) yes . .
S1 C5 C4 124.3(3) yes . .
S1 C5 C6 114.8(3) yes . .
C4 C5 C6 120.4(3) yes . .
C1 C6 C5 119.3(3) yes . .
I2 C7 C8 118.3(3) yes . .
I2 C7 C12 120.8(3) yes . .
C8 C7 C12 120.8(3) yes . .
C7 C8 C9 119.7(3) yes . .
S2 C9 C8 116.9(3) yes . .
S2 C9 C10 122.5(3) yes . .
C8 C9 C10 120.3(3) yes . .
O2 C10 C9 121.4(3) yes . .
O2 C10 C11 119.7(3) yes . .
C9 C10 C11 118.9(3) yes . .
S3 C11 C10 121.6(3) yes . .
S3 C11 C12 117.4(3) yes . .
C10 C11 C12 120.7(3) yes . .
C7 C12 C11 119.7(3) yes . .
I3 C13 C14 119.5(3) yes . .
I3 C13 C18 119.2(3) yes . .
C14 C13 C18 121.2(4) yes . .
C13 C14 C15 119.2(4) yes . .
S4 C15 C14 116.7(3) yes . .
S4 C15 C16 122.4(3) yes . .
C14 C15 C16 120.6(4) yes . .
O3 C16 C15 120.4(3) yes . .
O3 C16 C17 120.4(3) yes . .
C15 C16 C17 119.1(3) yes . .
S3 C17 C16 123.4(3) yes . .
S3 C17 C18 115.8(3) yes . .
C16 C17 C18 120.3(4) yes . .
C13 C18 C17 119.5(4) yes . .
I4 C19 C20 118.5(3) yes . .
I4 C19 C24 120.8(3) yes . .
C20 C19 C24 120.6(4) yes . .
C19 C20 C21 119.5(4) yes . .
S4 C21 C20 115.8(3) yes . .
S4 C21 C22 123.4(3) yes . .
C20 C21 C22 120.5(4) yes . .
O4 C22 C21 121.5(3) yes . .
O4 C22 C23 119.6(3) yes . .
C21 C22 C23 118.8(4) yes . .
S1 C23 C22 121.2(3) yes . .
S1 C23 C24 117.5(3) yes . .
C22 C23 C24 121.0(4) yes . .
C19 C24 C23 119.5(4) yes . .
O1 C25 C26 108.0(3) yes . .
C25 C26 C27A 110.7(6) yes . .
C25 C26 C27B 114.4(8) yes . .
C26 C27A C28A 112.7(9) yes . .
C26 C27B C28B 113.3(14) yes . .
O2 C29 C30 107.7(3) yes . .
C29 C30 C31 114.3(4) yes . .
C30 C31 C32 111.9(4) yes . .
O3 C33 C34 107.8(3) yes . .
C33 C34 C35A 113.6(6) yes . .
C33 C34 C35B 111.9(6) yes . .
C34 C35A C36A 109.8(12) yes . .
C34 C35B C36B 117.5(14) yes . .
O4 C37 C38 108.3(3) yes . .
C37 C38 C39A 107.5(4) yes . .
C37 C38 C39B 124.6(13) yes . .
C38 C39A C40A 111.8(6) yes . .
C38 C39B C40B 110(3) yes . .
C42 C41 C43 29.0(7) yes . 3_777
C42 C41 C44 38.5(8) yes . 3_777
C43 C41 C44 66.0(8) yes 3_777 3_777
O5 C42 O6 121.4(10) yes . .
O5 C42 O6 86.2(8) yes . 3_777
O5 C42 C41 123.9(10) yes . .
O6 C42 O6 36.3(5) yes . 3_777
O6 C42 C41 114.5(9) yes . .
O6 C42 C41 149.8(10) yes 3_777 .
O6 C43 C41 151.3(11) yes . 3_777
O6 C43 C44 106.8(9) yes . .
C41 C43 C44 45.1(7) yes 3_777 .
O5 C44 C41 148.6(11) yes 3_777 3_777
O5 C44 C43 86.2(9) yes 3_777 .
C41 C44 C43 68.9(8) yes 3_777 .
C42 O5 H44C 81.769 no . 3_777
C44 O5 H44C 51.208 no 3_777 3_777
C1 C2 H2 120.231 no . .
C3 C2 H2 120.234 no . .
C1 C6 H6 120.325 no . .
C5 C6 H6 120.343 no . .
C7 C8 H8 120.177 no . .
C9 C8 H8 120.167 no . .
C7 C12 H12 120.153 no . .
C11 C12 H12 120.155 no . .
C13 C14 H14 120.385 no . .
C15 C14 H14 120.388 no . .
C13 C18 H18 120.253 no . .
C17 C18 H18 120.280 no . .
C19 C20 H20 120.241 no . .
C21 C20 H20 120.241 no . .
C19 C24 H24 120.251 no . .
C23 C24 H24 120.271 no . .
O1 C25 H25A 110.107 no . .
O1 C25 H25B 110.100 no . .
C26 C25 H25A 110.108 no . .
C26 C25 H25B 110.101 no . .
H25A C25 H25B 108.431 no . .
C25 C26 H26A 109.507 no . .
C25 C26 H26B 109.504 no . .
C27A C26 H26A 109.496 no . .
C27A C26 H26B 109.504 no . .
C27B C26 H26A 88.433 no . .
C27B C26 H26B 123.980 no . .
H26A C26 H26B 108.078 no . .
C26 C27A H27A 109.051 no . .
C26 C27A H27B 109.041 no . .
C28A C27A H27A 109.054 no . .
C28A C27A H27B 109.049 no . .
H27A C27A H27B 107.816 no . .
C26 C27B H27C 108.914 no . .
C26 C27B H27D 108.902 no . .
C28B C27B H27C 108.911 no . .
C28B C27B H27D 108.906 no . .
H27C C27B H27D 107.738 no . .
C27A C28A H28A 109.470 no . .
C27A C28A H28B 109.472 no . .
C27A C28A H28C 109.480 no . .
H28A C28A H28B 109.460 no . .
H28A C28A H28C 109.475 no . .
H28B C28A H28C 109.471 no . .
C27B C28B H28D 109.477 no . .
C27B C28B H28E 109.466 no . .
C27B C28B H28F 109.468 no . .
H28D C28B H28E 109.471 no . .
H28D C28B H28F 109.472 no . .
H28E C28B H28F 109.473 no . .
O2 C29 H29A 110.170 no . .
O2 C29 H29B 110.171 no . .
C30 C29 H29A 110.174 no . .
C30 C29 H29B 110.168 no . .
H29A C29 H29B 108.465 no . .
C29 C30 H30A 108.683 no . .
C29 C30 H30B 108.677 no . .
C31 C30 H30A 108.688 no . .
C31 C30 H30B 108.688 no . .
H30A C30 H30B 107.609 no . .
C30 C31 H31A 109.223 no . .
C30 C31 H31B 109.221 no . .
C32 C31 H31A 109.242 no . .
C32 C31 H31B 109.223 no . .
H31A C31 H31B 107.920 no . .
C31 C32 H32A 109.459 no . .
C31 C32 H32B 109.483 no . .
C31 C32 H32C 109.469 no . .
H32A C32 H32B 109.469 no . .
H32A C32 H32C 109.475 no . .
H32B C32 H32C 109.472 no . .
O3 C33 H33A 110.155 no . .
O3 C33 H33B 110.140 no . .
C34 C33 H33A 110.147 no . .
C34 C33 H33B 110.138 no . .
H33A C33 H33B 108.459 no . .
C33 C34 H34A 108.837 no . .
C33 C34 H34B 108.848 no . .
C35A C34 H34A 108.829 no . .
C35A C34 H34B 108.844 no . .
C35B C34 H34A 127.317 no . .
C35B C34 H34B 89.231 no . .
H34A C34 H34B 107.691 no . .
C34 C35A H35A 109.720 no . .
C34 C35A H35B 109.710 no . .
C36A C35A H35A 109.711 no . .
C36A C35A H35B 109.712 no . .
H35A C35A H35B 108.191 no . .
C34 C35B H35C 107.918 no . .
C34 C35B H35D 107.924 no . .
C36B C35B H35C 107.937 no . .
C36B C35B H35D 107.930 no . .
H35C C35B H35D 107.194 no . .
C35A C36A H36A 109.473 no . .
C35A C36A H36B 109.465 no . .
C35A C36A H36C 109.472 no . .
H36A C36A H36B 109.479 no . .
H36A C36A H36C 109.475 no . .
H36B C36A H36C 109.463 no . .
C35B C36B H36D 109.472 no . .
C35B C36B H36E 109.466 no . .
C35B C36B H36F 109.472 no . .
H36D C36B H36E 109.470 no . .
H36D C36B H36F 109.471 no . .
H36E C36B H36F 109.476 no . .
O4 C37 H37A 110.041 no . .
O4 C37 H37B 110.032 no . .
C38 C37 H37A 110.052 no . .
C38 C37 H37B 110.045 no . .
H37A C37 H37B 108.400 no . .
C37 C38 H38A 110.207 no . .
C37 C38 H38B 110.206 no . .
C39A C38 H38A 110.202 no . .
C39A C38 H38B 110.206 no . .
C39B C38 H38A 97.045 no . .
C39B C38 H38B 104.865 no . .
H38A C38 H38B 108.496 no . .
C38 C39A H39A 109.267 no . .
C38 C39A H39B 109.263 no . .
C40A C39A H39A 109.257 no . .
C40A C39A H39B 109.268 no . .
H39A C39A H39B 107.932 no . .
C38 C39B H39C 109.752 no . .
C38 C39B H39D 109.757 no . .
C40B C39B H39C 109.754 no . .
C40B C39B H39D 109.746 no . .
H39C C39B H39D 108.221 no . .
C39A C40A H40A 109.468 no . .
C39A C40A H40B 109.473 no . .
C39A C40A H40C 109.461 no . .
H40A C40A H40B 109.474 no . .
H40A C40A H40C 109.476 no . .
H40B C40A H40C 109.476 no . .
C39B C40B H40D 109.470 no . .
C39B C40B H40E 109.474 no . .
C39B C40B H40F 109.469 no . .
H40D C40B H40E 109.468 no . .
H40D C40B H40F 109.478 no . .
H40E C40B H40F 109.469 no . .
C42 C41 H41A 109.468 no . .
C42 C41 H41B 109.470 no . .
C42 C41 H41C 109.467 no . .
C42 C41 H43A 62.374 no . 3_777
C42 C41 H44A 87.336 no . 3_777
C43 C41 H41A 138.413 no 3_777 .
C43 C41 H41B 92.717 no 3_777 .
C43 C41 H41C 94.551 no 3_777 .
C43 C41 H43A 39.466 no 3_777 3_777
C43 C41 H44A 106.665 no 3_777 3_777
C44 C41 H41A 74.326 no 3_777 .
C44 C41 H41B 137.961 no 3_777 .
C44 C41 H41C 108.059 no 3_777 .
C44 C41 H43A 100.511 no 3_777 3_777
C44 C41 H44A 52.992 no 3_777 3_777
H41A C41 H41B 109.473 no . .
H41A C41 H41C 109.473 no . .
H41A C41 H43A 148.139 no . 3_777
H41A C41 H44A 53.617 no . 3_777
H41B C41 H41C 109.477 no . .
H41B C41 H43A 53.527 no . 3_777
H41B C41 H44A 160.428 no . 3_777
H41C C41 H43A 102.051 no . 3_777
H41C C41 H44A 72.384 no . 3_777
H43A C41 H44A 146.009 no 3_777 3_777
O6 C43 H43A 140.681 no . .
O6 C43 H43B 104.370 no . .
C41 C43 H43A 55.687 no 3_777 .
C41 C43 H43B 84.679 no 3_777 .
C44 C43 H43A 95.848 no . .
C44 C43 H43B 90.721 no . .
H43A C43 H43B 107.067 no . .
O5 C44 H44A 157.775 no 3_777 .
O5 C44 H44B 78.286 no 3_777 .
O5 C44 H44C 48.977 no 3_777 .
C41 C44 H44A 53.512 no 3_777 .
C41 C44 H44B 91.850 no 3_777 .
C41 C44 H44C 157.181 no 3_777 .
C43 C44 H44A 109.464 no . .
C43 C44 H44B 109.467 no . .
C43 C44 H44C 109.471 no . .
H44A C44 H44B 109.489 no . .
H44A C44 H44C 109.468 no . .
H44B C44 H44C 109.468 no . .
C41 H43A C43 84.847 no 3_777 .
C41 H44A C44 73.496 no 3_777 .
O5 H44C C44 79.814 no 3_777 .

loop_
_geom_bond_atom_site_label_1
_geom_bond_atom_site_label_2
_geom_bond_distance
_geom_bond_publ_flag
_geom_bond_site_symmetry_2
I1 C1 2.097(4) yes .
I2 C7 2.094(4) yes .
I3 C13 2.107(4) yes .
I4 C19 2.093(4) yes .
S1 C5 1.772(4) yes .
S1 C23 1.772(4) yes .
S2 C3 1.770(4) yes .
S2 C9 1.768(4) yes .
S3 C11 1.775(4) yes .
S3 C17 1.771(4) yes .
S4 C15 1.772(4) yes .
S4 C21 1.773(4) yes .
O1 C4 1.371(4) yes .
O1 C25 1.439(5) yes .
O2 C10 1.370(4) yes .
O2 C29 1.455(5) yes .
O3 C16 1.366(4) yes .
O3 C33 1.445(5) yes .
O4 C22 1.366(5) yes .
O4 C37 1.442(5) yes .
O5 C42 1.194(13) yes .
O5 C44 1.237(14) yes 3_777
O6 C42 1.365(14) yes .
O6 C42 1.509(14) yes 3_777
O6 C43 1.385(15) yes .
C1 C2 1.388(5) yes .
C1 C6 1.387(5) yes .
C2 C3 1.385(5) yes .
C3 C4 1.404(5) yes .
C4 C5 1.397(5) yes .
C5 C6 1.402(5) yes .
C7 C8 1.384(5) yes .
C7 C12 1.381(5) yes .
C8 C9 1.396(5) yes .
C9 C10 1.400(5) yes .
C10 C11 1.395(5) yes .
C11 C12 1.392(5) yes .
C13 C14 1.393(6) yes .
C13 C18 1.381(6) yes .
C14 C15 1.394(5) yes .
C15 C16 1.403(5) yes .
C16 C17 1.399(5) yes .
C17 C18 1.402(5) yes .
C19 C20 1.389(6) yes .
C19 C24 1.385(6) yes .
C20 C21 1.393(6) yes .
C21 C22 1.397(5) yes .
C22 C23 1.392(5) yes .
C23 C24 1.390(5) yes .
C25 C26 1.507(5) yes .
C26 C27A 1.562(14) yes .
C26 C27B 1.483(19) yes .
C27A C28A 1.52(2) yes .
C27B C28B 1.54(3) yes .
C29 C30 1.514(6) yes .
C30 C31 1.497(6) yes .
C31 C32 1.522(7) yes .
C33 C34 1.511(5) yes .
C34 C35A 1.505(13) yes .
C34 C35B 1.508(14) yes .
C35A C36A 1.56(3) yes .
C35B C36B 1.49(3) yes .
C37 C38 1.502(6) yes .
C38 C39A 1.526(9) yes .
C38 C39B 1.61(3) yes .
C39A C40A 1.513(9) yes .
C39B C40B 1.41(5) yes .
C41 C42 1.437(14) yes .
C41 C43 1.551(16) yes 3_777
C41 C44 1.177(15) yes 3_777
C43 C44 1.518(17) yes .
O5 H44C 0.949 no 3_777
C2 H2 0.950 no .
C6 H6 0.950 no .
C8 H8 0.950 no .
C12 H12 0.950 no .
C14 H14 0.950 no .
C18 H18 0.950 no .
C20 H20 0.950 no .
C24 H24 0.950 no .
C25 H25A 0.990 no .
C25 H25B 0.990 no .
C26 H26A 0.990 no .
C26 H26B 0.990 no .
C27A H27A 0.990 no .
C27A H27B 0.990 no .
C27B H27C 0.990 no .
C27B H27D 0.990 no .
C28A H28A 0.980 no .
C28A H28B 0.980 no .
C28A H28C 0.980 no .
C28B H28D 0.980 no .
C28B H28E 0.980 no .
C28B H28F 0.980 no .
C29 H29A 0.990 no .
C29 H29B 0.990 no .
C30 H30A 0.990 no .
C30 H30B 0.990 no .
C31 H31A 0.990 no .
C31 H31B 0.990 no .
C32 H32A 0.980 no .
C32 H32B 0.980 no .
C32 H32C 0.980 no .
C33 H33A 0.990 no .
C33 H33B 0.990 no .
C34 H34A 0.990 no .
C34 H34B 0.990 no .
C35A H35A 0.990 no .
C35A H35B 0.990 no .
C35B H35C 0.990 no .
C35B H35D 0.990 no .
C36A H36A 0.980 no .
C36A H36B 0.980 no .
C36A H36C 0.980 no .
C36B H36D 0.980 no .
C36B H36E 0.980 no .
C36B H36F 0.980 no .
C37 H37A 0.990 no .
C37 H37B 0.990 no .
C38 H38A 0.990 no .
C38 H38B 0.990 no .
C39A H39A 0.990 no .
C39A H39B 0.990 no .
C39B H39C 0.990 no .
C39B H39D 0.990 no .
C40A H40A 0.980 no .
C40A H40B 0.980 no .
C40A H40C 0.980 no .
C40B H40D 0.980 no .
C40B H40E 0.980 no .
C40B H40F 0.980 no .
C41 H41A 0.980 no .
C41 H41B 0.980 no .
C41 H41C 0.980 no .
C41 H43A 1.286 no 3_777
C41 H44A 0.987 no 3_777
C43 H43A 0.990 no .
C43 H43B 0.990 no .
C44 H44A 0.980 no .
C44 H44B 0.980 no .
C44 H44C 0.980 no .

loop_
_geom_contact_atom_site_label_1
_geom_contact_atom_site_label_2
_geom_contact_distance
_geom_contact_publ_flag
_geom_contact_site_symmetry_2
S1 O1 3.124(3) no .
S1 O4 3.013(3) no .
S1 C25 3.577(4) no .
S2 O1 3.100(3) no .
S2 O2 3.086(3) no .
S2 C25 3.584(4) no .
S2 C29 3.434(4) no .
S3 O2 3.028(3) no .
S3 O3 3.093(3) no .
S4 O3 3.074(3) no .
S4 O4 3.112(3) no .
S4 C33 3.473(4) no .
S4 C37 3.453(4) no .
O1 C8 3.568(4) no .
O1 C9 3.000(4) no .
O1 C10 3.443(4) no .
O1 C22 3.365(5) no .
O1 C23 2.929(5) no .
O1 C24 3.462(5) no .
O2 C3 3.038(4) no .
O2 C4 3.507(4) no .
O2 C17 3.098(5) no .
O2 C31 2.967(5) no .
O3 C10 3.423(4) no .
O3 C11 2.922(5) no .
O3 C12 3.422(5) no .
O3 C20 3.585(5) no .
O3 C21 3.004(4) no .
O3 C22 3.454(4) no .
O4 C4 3.512(4) no .
O4 C5 3.050(4) no .
O4 C14 3.553(5) no .
O4 C15 2.998(4) no .
O4 C16 3.456(4) no .
O5 C42 3.216(14) no 3_777
O5 C43 2.578(16) no .
O6 C44 2.242(13) no 3_777
C1 C4 2.787(5) no .
C2 C5 2.789(5) no .
C2 C31 3.506(6) no .
C3 C6 2.786(5) no .
C3 C10 3.317(5) no .
C3 C25 3.245(5) no .
C4 C9 3.324(5) no .
C4 C23 3.292(5) no .
C5 C22 3.347(5) no .
C5 C25 3.239(5) no .
C7 C10 2.787(5) no .
C8 C11 2.779(5) no .
C9 C12 2.782(5) no .
C9 C29 3.184(5) no .
C10 C17 3.368(5) no .
C11 C16 3.292(5) no .
C11 C29 3.305(5) no .
C11 C33 3.590(6) no .
C12 C33 3.597(6) no .
C12 C34 3.571(6) no .
C13 C16 2.789(5) no .
C14 C17 2.793(5) no .
C15 C18 2.790(5) no .
C15 C22 3.303(5) no .
C15 C33 3.216(5) no .
C15 C37 3.516(5) no .
C16 C21 3.320(5) no .
C17 C33 3.283(5) no .
C19 C22 2.788(5) no .
C20 C23 2.776(5) no .
C21 C24 2.781(5) no .
C21 C33 3.595(6) no .
C21 C37 3.178(6) no .
C23 C25 3.486(6) no .
C23 C37 3.278(6) no .
C24 C25 3.515(6) no .
C24 C26 3.573(6) no .
C37 C40B 3.45(3) no .
C43 C43 2.10(2) no 3_777
C43 C44 3.154(18) no 3_777
I2 O5 2.932(8) no 4_574
I2 O6 3.507(7) no 2_756
S2 C7 3.590(4) no 3_776
S2 C8 3.573(4) no 3_776
O5 I2 2.932(8) no 4_575
O6 I2 3.507(7) no 2_746
C7 S2 3.590(4) no 3_776
C8 S2 3.573(4) no 3_776
C20 C39A 3.486(9) no 2_656
C20 C40B 3.59(3) no 2_656
C27A C41 3.565(17) no 2_756
C28A C41 3.214(16) no 2_756
C32 C36A 3.46(2) no 1_545
C32 C36B 3.56(3) no 1_545
C36A C32 3.46(2) no 1_565
C36B C32 3.56(3) no 1_565
C39A C20 3.486(9) no 2_646
C40B C20 3.59(3) no 2_646
C41 C27A 3.565(17) no 2_746
C41 C28A 3.214(16) no 2_746
I1 H2 3.0544 no .
I1 H6 3.0813 no .
I1 H31B 3.4836 no .
I2 H8 3.0337 no .
I2 H12 3.0902 no .
I2 H34B 3.5257 no .
I2 H36B 3.5752 no .
I3 H14 3.0832 no .
I3 H18 3.0632 no .
I3 H40E 3.1857 no .
I4 H20 3.0442 no .
I4 H24 3.0950 no .
I4 H26A 3.5663 no .
I4 H28E 3.2213 no .
S1 H6 2.7475 no .
S1 H24 2.7907 no .
S1 H25B 3.0345 no .
S1 H37B 3.1885 no .
S2 H2 2.7328 no .
S2 H8 2.7805 no .
S2 H25A 3.0742 no .
S2 H29A 2.8847 no .
S3 H12 2.7919 no .
S3 H18 2.7679 no .
S3 H29B 3.3344 no .
S3 H33B 3.1507 no .
S4 H14 2.7813 no .
S4 H20 2.7591 no .
S4 H33A 2.9121 no .
S4 H37A 2.8537 no .
O1 H26A 2.6682 no .
O1 H26B 2.4951 no .
O2 H30A 2.5571 no .
O2 H30B 3.2486 no .
O2 H31A 2.6168 no .
O2 H31B 3.3571 no .
O3 H34A 2.4585 no .
O3 H34B 2.6908 no .
O4 H38A 2.6447 no .
O4 H38B 2.5468 no .
O5 H41A 2.4328 no .
O5 H41B 2.9746 no .
O5 H41C 2.9047 no .
O5 H43A 2.8705 no .
O5 H43A 2.5641 no 3_777
O5 H43B 2.7625 no .
O5 H43B 2.3965 no 3_777
O6 H41A 3.1714 no .
O6 H41A 3.4990 no 3_777
O6 H41B 2.5009 no .
O6 H41B 3.1807 no 3_777
O6 H41C 2.6746 no .
O6 H41C 3.1885 no 3_777
O6 H43A 1.4730 no 3_777
O6 H43B 1.4729 no 3_777
O6 H44A 3.1308 no .
O6 H44A 2.8822 no 3_777
O6 H44B 2.7565 no .
O6 H44B 2.6713 no 3_777
O6 H44C 2.3582 no .
O6 H44C 2.6092 no 3_777
C1 H31A 3.2526 no .
C1 H31B 3.1387 no .
C2 H6 3.2718 no .
C2 H29A 3.1367 no .
C2 H31A 3.1832 no .
C2 H31B 2.9421 no .
C3 H25A 3.0518 no .
C3 H29A 3.1605 no .
C3 H31A 3.4791 no .
C4 H2 3.2825 no .
C4 H6 3.2857 no .
C4 H25A 2.5911 no .
C4 H25B 2.6446 no .
C5 H25A 3.5987 no .
C5 H25B 3.0870 no .
C5 H38A 3.5895 no .
C6 H2 3.2711 no .
C6 H38A 3.1807 no .
C7 H26B 3.1510 no .
C7 H34B 3.0380 no .
C8 H12 3.2603 no .
C8 H25A 3.5162 no .
C8 H26B 2.8274 no .
C9 H25A 3.4599 no .
C9 H26B 3.3289 no .
C9 H29A 3.1271 no .
C9 H29B 3.3579 no .
C10 H8 3.2825 no .
C10 H12 3.2778 no .
C10 H29A 2.7630 no .
C10 H29B 2.5127 no .
C11 H29B 3.1086 no .
C11 H33B 3.3666 no .
C11 H34B 3.4497 no .
C12 H8 3.2598 no .
C12 H33B 3.2776 no .
C12 H34B 2.7736 no .
C13 H38B 3.3691 no .
C14 H18 3.2731 no .
C14 H37A 3.1210 no .
C14 H38B 3.0652 no .
C14 H40F 3.5559 no .
C15 H33A 3.0191 no .
C15 H37A 3.1330 no .
C15 H38B 3.5547 no .
C16 H14 3.2876 no .
C16 H18 3.2879 no .
C16 H33A 2.6114 no .
C16 H33B 2.6408 no .
C17 H30A 3.3479 no .
C17 H33B 3.1445 no .
C18 H14 3.2722 no .
C18 H30A 2.8982 no .
C19 H26A 2.9845 no .
C19 H34A 3.2547 no .
C20 H24 3.2673 no .
C20 H33A 3.3867 no .
C20 H34A 2.9017 no .
C21 H33A 3.3307 no .
C21 H34A 3.3512 no .
C21 H37A 3.0103 no .
C21 H37B 3.4968 no .
C22 H20 3.2802 no .
C22 H24 3.2767 no .
C22 H37A 2.6451 no .
C22 H37B 2.5701 no .
C23 H25B 3.1682 no .
C23 H26A 3.4181 no .
C23 H37B 3.1071 no .
C24 H20 3.2666 no .
C24 H25B 3.0826 no .
C24 H26A 2.8065 no .
C25 H24 3.4113 no .
C25 H27A 2.6598 no .
C25 H27B 2.7625 no .
C25 H27C 2.7208 no .
C25 H27D 2.6878 no .
C26 H8 3.5309 no .
C26 H24 3.5345 no .
C26 H34A 3.2994 no .
C26 H28A 3.4014 no .
C26 H28B 2.7783 no .
C26 H28C 2.7285 no .
C26 H28D 3.3562 no .
C26 H28E 2.7477 no .
C26 H28F 2.7258 no .
C27A H25A 2.6347 no .
C27A H25B 2.8103 no .
C27B H25A 2.8183 no .
C27B H25B 2.6579 no .
C28A H26A 2.7131 no .
C28A H26B 2.8133 no .
C28A H36C 3.2422 no .
C28B H26A 2.4824 no .
C28B H26B 2.8316 no .
C28B H36E 3.4340 no .
C29 H2 3.5965 no .
C29 H31A 2.7007 no .
C29 H31B 2.7517 no .
C30 H18 3.5428 no .
C30 H32A 3.3387 no .
C30 H32B 2.7022 no .
C30 H32C 2.7005 no .
C31 H2 3.5264 no .
C31 H29A 2.7180 no .
C31 H29B 3.3706 no .
C31 H38B 3.5319 no .
C32 H30A 2.6505 no .
C32 H30B 2.7035 no .
C32 H38B 3.3174 no .
C32 H40C 3.4260 no .
C33 H12 3.4533 no .
C33 H20 3.5629 no .
C33 H35A 2.8003 no .
C33 H35B 2.6623 no .
C33 H35C 2.7252 no .
C33 H35D 2.6058 no .
C34 H12 3.4788 no .
C34 H20 3.4927 no .
C34 H26B 3.4355 no .
C34 H36A 3.3519 no .
C34 H36B 2.7050 no .
C34 H36C 2.7027 no .
C34 H36D 3.3770 no .
C34 H36E 2.7592 no .
C34 H36F 2.7906 no .
C35A H33A 2.6363 no .
C35A H33B 2.8558 no .
C35B H33A 2.7747 no .
C35B H33B 2.6502 no .
C36A H34A 2.7505 no .
C36A H34B 2.6013 no .
C36A H28C 3.3609 no .
C36B H34A 2.9046 no .
C36B H34B 2.6334 no .
C36B H28E 3.4813 no .
C37 H14 3.4402 no .
C37 H39A 2.6456 no .
C37 H39B 2.5916 no .
C37 H39C 3.4906 no .
C37 H39D 2.8670 no .
C37 H40F 3.1723 no .
C38 H14 3.5869 no .
C38 H31A 3.3913 no .
C38 H32A 3.5288 no .
C38 H40A 3.3568 no .
C38 H40B 2.7126 no .
C38 H40C 2.7058 no .
C38 H40D 3.3323 no .
C38 H40E 2.6554 no .
C38 H40F 2.6036 no .
C39A H37A 2.5787 no .
C39A H37B 2.6812 no .
C39B H37A 2.9877 no .
C39B H37B 2.9986 no .
C40A H38A 2.7510 no .
C40A H38B 2.7000 no .
C40A H32A 3.3444 no .
C40B H14 3.5496 no .
C40B H37A 3.3087 no .
C40B H38A 3.1310 no .
C40B H38B 2.4725 no .
C42 H43A 2.9159 no .
C42 H43B 2.6574 no .
C42 H43B 1.4160 no 3_777
C42 H44B 1.4206 no 3_777
C43 H43A 2.8276 no 3_777
C43 H43B 2.5603 no 3_777
C43 H44B 3.5021 no 3_777
C43 H44C 3.1463 no 3_777
C44 H43B 3.4745 no 3_777
H2 H29A 2.8054 no .
H2 H31A 3.4649 no .
H2 H31B 2.7921 no .
H6 H38A 2.9557 no .
H8 H25A 3.2023 no .
H8 H26B 2.8486 no .
H8 H27B 3.3600 no .
H12 H33B 2.9190 no .
H12 H34B 2.7029 no .
H12 H35C 3.3303 no .
H14 H37A 2.7731 no .
H14 H38B 3.0683 no .
H14 H39B 3.2959 no .
H14 H40E 3.4097 no .
H14 H40F 2.8601 no .
H18 H30A 2.5725 no .
H20 H33A 3.0442 no .
H20 H34A 2.9271 no .
H20 H35A 3.0501 no .
H24 H25B 2.7683 no .
H24 H26A 2.8477 no .
H24 H27D 3.1664 no .
H25A H26A 2.8604 no .
H25A H26B 2.4429 no .
H25A H27A 2.7801 no .
H25A H27B 2.5110 no .
H25A H27C 2.6658 no .
H25A H27D 3.1126 no .
H25B H26A 2.3127 no .
H25B H26B 2.8591 no .
H25B H27A 2.5902 no .
H25B H27B 3.1988 no .
H25B H27C 2.9140 no .
H25B H27D 2.4554 no .
H26A H27A 2.4566 no .
H26A H27B 2.8965 no .
H26A H27C 2.6171 no .
H26A H27D 1.9842 no .
H26A H34A 2.7694 no .
H26A H28B 2.5690 no .
H26A H28C 2.9287 no .
H26A H28D 3.3279 no .
H26A H28E 2.3418 no .
H26A H28F 2.8751 no .
H26A H36C 3.5032 no .
H26B H27A 2.8962 no .
H26B H27B 2.3778 no .
H26B H27C 2.6030 no .
H26B H27D 2.9321 no .
H26B H34A 2.9017 no .
H26B H34B 3.0230 no .
H26B H28B 3.1567 no .
H26B H28C 2.6221 no .
H26B H28E 3.0386 no .
H26B H28F 2.6881 no .
H27A H28A 2.3686 no .
H27A H28B 2.3448 no .
H27A H28C 2.8541 no .
H27B H28A 2.3313 no .
H27B H28B 2.8534 no .
H27B H28C 2.3828 no .
H27C H28D 2.3643 no .
H27C H28E 2.8740 no .
H27C H28F 2.3968 no .
H27D H28D 2.3814 no .
H27D H28E 2.3792 no .
H27D H28F 2.8744 no .
H29A H30A 2.8641 no .
H29A H30B 2.4008 no .
H29A H31A 2.9441 no .
H29A H31B 2.5717 no .
H29B H30A 2.3846 no .
H29B H30B 2.3280 no .
H30A H31A 2.3728 no .
H30A H31B 2.8432 no .
H30A H32A 3.5462 no .
H30A H32B 2.9305 no .
H30A H32C 2.4744 no .
H30B H31A 2.8436 no .
H30B H31B 2.3311 no .
H30B H32A 3.5856 no .
H30B H32B 2.5322 no .
H30B H32C 3.0085 no .
H31A H38A 3.0257 no .
H31A H38B 2.8564 no .
H31A H32A 2.3583 no .
H31A H32B 2.8608 no .
H31A H32C 2.3716 no .
H31B H32A 2.3593 no .
H31B H32B 2.3703 no .
H31B H32C 2.8607 no .
H33A H34A 2.4659 no .
H33A H34B 2.8540 no .
H33A H35A 2.5677 no .
H33A H35B 2.7502 no .
H33A H35C 3.1459 no .
H33A H35D 2.5163 no .
H33B H34A 2.8505 no .
H33B H34B 2.2906 no .
H33B H35A 3.2977 no .
H33B H35B 2.6560 no .
H33B H35C 2.5065 no .
H33B H35D 2.7727 no .
H34A H35A 2.3100 no .
H34A H35B 2.8512 no .
H34A H35C 2.9466 no .
H34A H35D 2.7001 no .
H34A H28E 3.4737 no .
H34A H36B 3.0737 no .
H34A H36C 2.5778 no .
H34A H36E 3.0264 no .
H34A H36F 2.8365 no .
H34B H35A 2.8498 no .
H34B H35B 2.4209 no .
H34B H35C 1.9403 no .
H34B H35D 2.6178 no .
H34B H36A 3.5120 no .
H34B H36B 2.4232 no .
H34B H36C 2.8480 no .
H34B H36D 3.4274 no .
H34B H36E 2.5067 no .
H34B H36F 3.0929 no .
H35A H36A 2.4064 no .
H35A H36B 2.8974 no .
H35A H36C 2.4151 no .
H35B H36A 2.4082 no .
H35B H36B 2.4134 no .
H35B H36C 2.8975 no .
H35C H36D 2.2881 no .
H35C H36E 2.3398 no .
H35C H36F 2.8209 no .
H35D H36D 2.3141 no .
H35D H36E 2.8219 no .
H35D H36F 2.3128 no .
H37A H38A 2.8655 no .
H37A H38B 2.4129 no .
H37A H39A 2.8655 no .
H37A H39B 2.3356 no .
H37A H39D 3.0479 no .
H37A H40F 2.7652 no .
H37B H38A 2.3398 no .
H37B H38B 2.8657 no .
H37B H39A 2.5039 no .
H37B H39B 2.9365 no .
H37B H39D 2.8069 no .
H38A H39A 2.3713 no .
H38A H39B 2.8780 no .
H38A H39C 2.1170 no .
H38A H39D 2.4689 no .
H38A H32A 3.1332 no .
H38A H40B 2.5809 no .
H38A H40C 3.0447 no .
H38A H40E 3.2607 no .
H38A H40F 3.4636 no .
H38B H39A 2.8787 no .
H38B H39B 2.4104 no .
H38B H39C 2.5252 no .
H38B H39D 2.8745 no .
H38B H32A 3.1332 no .
H38B H32C 2.9020 no .
H38B H40A 3.5953 no .
H38B H40B 2.9779 no .
H38B H40C 2.5186 no .
H38B H40D 3.4203 no .
H38B H40E 2.3012 no .
H38B H40F 2.6103 no .
H39A H40A 2.3541 no .
H39A H40B 2.3608 no .
H39A H40C 2.8544 no .
H39B H40A 2.3491 no .
H39B H40B 2.8543 no .
H39B H40C 2.3658 no .
H39C H32A 3.0503 no .
H39C H40D 2.2823 no .
H39C H40E 2.2524 no .
H39C H40F 2.7785 no .
H39D H40D 2.2456 no .
H39D H40E 2.7783 no .
H39D H40F 2.2892 no .
H28B H36C 2.8321 no .
H28C H36B 3.0635 no .
H28C H36C 2.7614 no .
H28E H36E 3.1021 no .
H28E H36F 2.9681 no .
H28F H36E 2.8600 no .
H28F H36F 3.5248 no .
H32A H40B 2.8741 no .
H32A H40C 2.9777 no .
H32A H40E 3.5140 no .
H32C H40C 2.9645 no .
H32C H40E 3.0954 no .
H41A H43B 2.5968 no 3_777
H41A H44B 1.3174 no 3_777
H41A H44C 2.1174 no 3_777
H41B H43B 2.2796 no 3_777
H41B H44B 2.0557 no 3_777
H41B H44C 2.9854 no 3_777
H41C H43B 1.5494 no 3_777
H41C H44B 2.4203 no 3_777
H41C H44C 2.4469 no 3_777
H43A H43B 3.0951 no 3_777
H43A H44B 2.1602 no .
H43A H44C 2.7256 no .
H43A H44C 3.3627 no 3_777
H43B H43B 3.2672 no 3_777
H43B H44A 2.0032 no .
H43B H44B 2.6567 no .
H43B H44B 3.5501 no 3_777
H43B H44C 2.1859 no .
H43B H44C 3.5381 no 3_777
I1 H8 3.3960 no 2_746
I1 H25A 3.1144 no 2_746
I1 H27B 3.4849 no 2_746
I1 H29B 3.1574 no 4_565
I1 H28A 3.4185 no 1_545
I1 H28D 3.5697 no 1_545
I1 H44A 3.4599 no 4_564
I2 H2 3.5868 no 3_776
I2 H27A 3.2026 no 4_574
I2 H27D 3.2050 no 4_574
I2 H29A 3.4387 no 3_776
I2 H41B 3.5182 no 2_756
I2 H43A 3.1046 no 4_574
I2 H44C 3.1553 no 2_756
I3 H35A 3.1126 no 3_676
I3 H35D 3.5510 no 3_676
I3 H37B 3.4474 no 4_564
I3 H36A 3.5345 no 1_545
I3 H36D 3.4678 no 1_545
I3 H40D 3.4517 no 3_666
I4 H33B 3.4567 no 4_575
I4 H35B 3.4235 no 4_575
I4 H35C 3.1244 no 4_575
I4 H37A 3.3431 no 2_656
I4 H39B 3.4748 no 2_656
I4 H40A 3.0794 no 1_565
I4 H40B 3.3638 no 1_565
I4 H40F 3.5491 no 2_656
S1 H18 3.2302 no 4_565
S1 H30A 3.1779 no 4_565
S1 H30B 3.4056 no 4_565
S1 H44B 3.3088 no 3_777
S3 H6 3.0548 no 4_564
S3 H38A 3.4203 no 4_564
S3 H39A 3.5862 no 4_564
S3 H39C 3.3530 no 4_564
S3 H40B 3.3777 no 4_564
S4 H33A 2.9960 no 3_676
S4 H33B 3.4260 no 3_676
S4 H40A 3.5701 no 2_656
O5 H25A 3.4397 no .
O5 H25B 2.8944 no .
O5 H30B 3.0621 no 4_565
O6 H30B 3.3500 no 2_756
O6 H30B 3.1828 no 4_565
C1 H27B 3.4661 no 2_746
C1 H29B 3.3698 no 4_565
C1 H41A 3.0795 no .
C1 H41B 3.4237 no .
C2 H27B 3.2062 no 2_746
C2 H27C 3.3378 no 2_746
C2 H41A 2.9372 no .
C3 H41A 2.8662 no .
C3 H44A 3.4113 no 3_777
C3 H44B 3.5893 no 3_777
C4 H41A 2.9516 no .
C4 H44A 3.5007 no 3_777
C4 H44B 3.1280 no 3_777
C5 H41A 3.0834 no .
C5 H44B 2.8826 no 3_777
C6 H18 3.5950 no 4_565
C6 H29B 3.0574 no 4_565
C6 H30A 3.3670 no 4_565
C6 H30B 3.4310 no 4_565
C6 H41A 3.1666 no .
C6 H44B 3.1845 no 3_777
C12 H27D 3.5282 no 4_574
C13 H35A 3.3428 no 3_676
C13 H37B 3.5901 no 4_564
C14 H33A 3.0334 no 3_676
C14 H35A 3.1235 no 3_676
C14 H35B 3.5146 no 3_676
C14 H35D 3.0968 no 3_676
C15 H33A 3.2129 no 3_676
C17 H39A 3.4191 no 4_564
C17 H39D 3.5882 no 4_564
C18 H6 3.5604 no 4_564
C18 H37B 3.1398 no 4_564
C18 H39A 3.1395 no 4_564
C18 H39D 3.4160 no 4_564
C19 H35C 3.5396 no 4_575
C19 H39B 3.1317 no 2_656
C19 H40D 3.5401 no 2_656
C19 H40F 3.1197 no 2_656
C20 H39A 3.1197 no 2_656
C20 H39B 2.9921 no 2_656
C20 H39D 3.0699 no 2_656
C20 H40D 3.2613 no 2_656
C20 H40F 3.2748 no 2_656
C21 H40A 3.5406 no 2_656
C21 H40D 3.3949 no 2_656
C24 H35C 3.2180 no 4_575
C24 H36D 3.4254 no 4_575
C25 H44B 3.4277 no 3_777
C25 H44C 3.2079 no 3_777
C27A H2 3.3949 no 2_756
C27A H41B 3.3458 no 2_756
C27A H41C 3.0763 no 2_756
C27B H12 3.5562 no 4_575
C27B H41C 3.4565 no 2_756
C28A H32A 3.1572 no 1_565
C28A H32B 3.3351 no 1_565
C28A H41A 3.5956 no 2_756
C28A H41B 3.2877 no 2_756
C28A H41C 2.3968 no 2_756
C28A H43B 3.4674 no 4_574
C28A H44A 3.3563 no 4_574
C28B H32A 3.0310 no 1_565
C28B H32B 3.3579 no 1_565
C28B H41C 2.8844 no 2_756
C29 H6 3.1914 no 4_564
C29 H41B 3.5968 no 4_564
C30 H6 3.1485 no 4_564
C30 H44B 3.5141 no 2_746
C31 H43B 3.2865 no 4_564
C32 H28A 3.5807 no 1_545
C32 H28C 3.3168 no 1_545
C32 H28D 3.4675 no 1_545
C32 H28F 3.2744 no 1_545
C32 H36A 3.1881 no 1_545
C32 H36B 3.3245 no 1_545
C32 H36C 3.2930 no 1_545
C32 H36D 3.4505 no 1_545
C32 H36E 3.1362 no 1_545
C32 H36F 3.5053 no 1_545
C32 H43B 3.3295 no 4_564
C33 H14 3.4849 no 3_676
C35A H14 3.0945 no 3_676
C35B H14 3.2923 no 3_676
C35B H24 3.2981 no 4_574
C36A H32A 3.5189 no 1_565
C36A H32B 3.1019 no 1_565
C36A H32C 3.2041 no 1_565
C36A H40C 3.5656 no 1_565
C36B H24 3.3526 no 4_574
C36B H32B 3.1857 no 1_565
C36B H32C 3.2381 no 1_565
C37 H18 3.3285 no 4_565
C38 H18 3.5455 no 4_565
C39A H20 3.1770 no 2_646
C39B H20 3.5018 no 2_646
C41 H27B 2.9541 no 2_746
C41 H27C 3.4058 no 2_746
C41 H30B 3.3658 no 4_565
C41 H28A 2.7003 no 2_746
C41 H28C 3.0729 no 2_746
C41 H28F 3.1700 no 2_746
C42 H30B 2.9441 no 4_565
C43 H30B 3.1618 no 2_756
C43 H31B 3.5875 no 4_565
C43 H28C 3.5772 no 4_575
C43 H32B 3.5869 no 4_565
C44 H25A 3.2003 no 3_777
C44 H25B 3.1703 no 3_777
C44 H30B 3.2684 no 2_756
C44 H28A 3.4495 no 4_575
H2 I2 3.5868 no 3_776
H2 C27A 3.3949 no 2_746
H2 H27A 2.9880 no 2_746
H2 H27B 2.8622 no 2_746
H2 H27C 2.8235 no 2_746
H2 H41A 3.4416 no .
H2 H44C 3.4173 no 4_564
H6 S3 3.0548 no 4_565
H6 C18 3.5604 no 4_565
H6 C29 3.1914 no 4_565
H6 C30 3.1485 no 4_565
H6 H18 2.8035 no 4_565
H6 H29B 2.5210 no 4_565
H6 H30A 2.6763 no 4_565
H6 H30B 3.1010 no 4_565
H6 H44B 3.5847 no 3_777
H8 I1 3.3960 no 2_756
H8 H29A 3.2605 no 3_776
H8 H29B 3.2591 no 3_776
H8 H41B 3.5985 no 2_756
H12 C27B 3.5562 no 4_574
H12 H27A 3.2234 no 4_574
H12 H27D 2.7955 no 4_574
H12 H28B 3.3107 no 4_574
H12 H28D 3.1408 no 4_574
H14 C33 3.4849 no 3_676
H14 C35A 3.0945 no 3_676
H14 C35B 3.2923 no 3_676
H14 H33A 2.7761 no 3_676
H14 H33B 3.5328 no 3_676
H14 H35A 2.6439 no 3_676
H14 H35B 2.6896 no 3_676
H14 H35C 3.5812 no 3_676
H14 H35D 2.3487 no 3_676
H18 S1 3.2302 no 4_564
H18 C6 3.5950 no 4_564
H18 C37 3.3285 no 4_564
H18 C38 3.5455 no 4_564
H18 H6 2.8035 no 4_564
H18 H37B 2.4906 no 4_564
H18 H38A 3.1268 no 4_564
H18 H39A 3.0641 no 4_564
H18 H39D 3.3667 no 4_564
H20 C39A 3.1770 no 2_656
H20 C39B 3.5018 no 2_656
H20 H39A 2.6047 no 2_656
H20 H39B 2.8554 no 2_656
H20 H39D 2.6493 no 2_656
H20 H40D 3.5034 no 2_656
H20 H40F 3.3755 no 2_656
H24 C35B 3.2981 no 4_575
H24 C36B 3.3526 no 4_575
H24 H35B 3.1278 no 4_575
H24 H35C 2.5100 no 4_575
H24 H36B 3.0951 no 4_575
H24 H36D 2.8843 no 4_575
H24 H36E 3.3937 no 4_575
H25A I1 3.1144 no 2_756
H25A O5 3.4397 no .
H25A C44 3.2003 no 3_777
H25A H41A 3.1685 no .
H25A H44A 3.0141 no 3_777
H25A H44B 3.2536 no 3_777
H25A H44C 2.8084 no 3_777
H25B O5 2.8944 no .
H25B C44 3.1703 no 3_777
H25B H41A 3.4368 no .
H25B H44A 3.4427 no 3_777
H25B H44B 2.8981 no 3_777
H25B H44C 2.7007 no 3_777
H27A I2 3.2026 no 4_575
H27A H2 2.9880 no 2_756
H27A H12 3.2234 no 4_575
H27B I1 3.4849 no 2_756
H27B C1 3.4661 no 2_756
H27B C2 3.2062 no 2_756
H27B C41 2.9541 no 2_756
H27B H2 2.8622 no 2_756
H27B H41A 3.0642 no 2_756
H27B H41B 2.5953 no 2_756
H27B H41C 2.7203 no 2_756
H27B H43A 3.4498 no 4_574
H27B H44A 3.3672 no 4_574
H27C C2 3.3378 no 2_756
H27C C41 3.4058 no 2_756
H27C H2 2.8235 no 2_756
H27C H41A 3.4264 no 2_756
H27C H41B 3.2411 no 2_756
H27C H41C 2.9965 no 2_756
H27D I2 3.2050 no 4_575
H27D C12 3.5282 no 4_575
H27D H12 2.7955 no 4_575
H29A I2 3.4387 no 3_776
H29A H8 3.2605 no 3_776
H29A H41B 3.4139 no 4_564
H29A H43A 3.3507 no 2_746
H29B I1 3.1574 no 4_564
H29B C1 3.3698 no 4_564
H29B C6 3.0574 no 4_564
H29B H6 2.5210 no 4_564
H29B H8 3.2591 no 3_776
H29B H41B 3.1586 no 4_564
H29B H43A 3.5478 no 2_746
H30A S1 3.1779 no 4_564
H30A C6 3.3670 no 4_564
H30A H6 2.6763 no 4_564
H30B S1 3.4056 no 4_564
H30B O5 3.0621 no 4_564
H30B O6 3.3500 no 2_746
H30B O6 3.1828 no 4_564
H30B C6 3.4310 no 4_564
H30B C41 3.3658 no 4_564
H30B C42 2.9441 no 4_564
H30B C43 3.1618 no 2_746
H30B C44 3.2684 no 2_746
H30B H6 3.1010 no 4_564
H30B H41A 3.5008 no 4_564
H30B H41B 3.0522 no 4_564
H30B H43A 2.9188 no 2_746
H30B H43B 3.0284 no 4_564
H30B H44B 2.5621 no 2_746
H31B C43 3.5875 no 4_564
H31B H41C 3.3845 no 2_746
H31B H43B 2.7014 no 4_564
H31B H44C 3.4002 no 4_564
H33A S4 2.9960 no 3_676
H33A C14 3.0334 no 3_676
H33A C15 3.2129 no 3_676
H33A H14 2.7761 no 3_676
H33B I4 3.4567 no 4_574
H33B S4 3.4260 no 3_676
H33B H14 3.5328 no 3_676
H35A I3 3.1126 no 3_676
H35A C13 3.3428 no 3_676
H35A C14 3.1235 no 3_676
H35A H14 2.6439 no 3_676
H35B I4 3.4235 no 4_574
H35B C14 3.5146 no 3_676
H35B H14 2.6896 no 3_676
H35B H24 3.1278 no 4_574
H35B H40F 3.4596 no 3_676
H35C I4 3.1244 no 4_574
H35C C19 3.5396 no 4_574
H35C C24 3.2180 no 4_574
H35C H14 3.5812 no 3_676
H35C H24 2.5100 no 4_574
H35D I3 3.5510 no 3_676
H35D C14 3.0968 no 3_676
H35D H14 2.3487 no 3_676
H35D H40F 3.4982 no 3_676
H37A I4 3.3431 no 2_646
H37B I3 3.4474 no 4_565
H37B C13 3.5901 no 4_565
H37B C18 3.1398 no 4_565
H37B H18 2.4906 no 4_565
H38A S3 3.4203 no 4_565
H38A H18 3.1268 no 4_565
H39A S3 3.5862 no 4_565
H39A C17 3.4191 no 4_565
H39A C18 3.1395 no 4_565
H39A C20 3.1197 no 2_646
H39A H18 3.0641 no 4_565
H39A H20 2.6047 no 2_646
H39B I4 3.4748 no 2_646
H39B C19 3.1317 no 2_646
H39B C20 2.9921 no 2_646
H39B H20 2.8554 no 2_646
H39C S3 3.3530 no 4_565
H39D C17 3.5882 no 4_565
H39D C18 3.4160 no 4_565
H39D C20 3.0699 no 2_646
H39D H18 3.3667 no 4_565
H39D H20 2.6493 no 2_646
H28A I1 3.4185 no 1_565
H28A C32 3.5807 no 1_565
H28A C41 2.7003 no 2_756
H28A C44 3.4495 no 4_574
H28A H32A 3.0253 no 1_565
H28A H32B 3.3094 no 1_565
H28A H41A 2.9538 no 2_756
H28A H41B 3.0460 no 2_756
H28A H41C 1.8228 no 2_756
H28A H43A 3.4250 no 4_574
H28A H43B 3.0222 no 4_574
H28A H44A 2.5963 no 4_574
H28B H12 3.3107 no 4_575
H28B H32A 2.9070 no 1_565
H28B H32B 3.4548 no 1_565
H28B H40B 3.4401 no 1_565
H28B H41C 3.2546 no 2_756
H28C C32 3.3168 no 1_565
H28C C41 3.0729 no 2_756
H28C C43 3.5772 no 4_574
H28C H32A 3.0017 no 1_565
H28C H32B 2.7359 no 1_565
H28C H41B 3.0207 no 2_756
H28C H41C 2.2980 no 2_756
H28C H43A 3.1823 no 4_574
H28C H43B 3.0074 no 4_574
H28C H44A 3.4234 no 4_574
H28D I1 3.5697 no 1_565
H28D C32 3.4675 no 1_565
H28D H12 3.1408 no 4_575
H28D H32A 2.7278 no 1_565
H28D H32B 3.3652 no 1_565
H28D H41C 2.6969 no 2_756
H28D H44A 3.4666 no 4_574
H28E H32A 2.9495 no 1_565
H28E H32B 3.4504 no 1_565
H28E H40B 3.2249 no 1_565
H28F C32 3.2744 no 1_565
H28F C41 3.1700 no 2_756
H28F H32A 2.9010 no 1_565
H28F H32B 2.7502 no 1_565
H28F H41B 3.1604 no 2_756
H28F H41C 2.3609 no 2_756
H28F H43A 3.3420 no 4_574
H28F H43B 3.1090 no 4_574
H28F H44A 3.4657 no 4_574
H32A C28A 3.1572 no 1_545
H32A C28B 3.0310 no 1_545
H32A C36A 3.5189 no 1_545
H32A H28A 3.0253 no 1_545
H32A H28B 2.9070 no 1_545
H32A H28C 3.0017 no 1_545
H32A H28D 2.7278 no 1_545
H32A H28E 2.9495 no 1_545
H32A H28F 2.9010 no 1_545
H32A H36A 3.3457 no 1_545
H32A H36B 3.5629 no 1_545
H32A H36C 3.0860 no 1_545
H32A H36E 3.3132 no 1_545
H32A H36F 3.3986 no 1_545
H32B C28A 3.3351 no 1_545
H32B C28B 3.3579 no 1_545
H32B C36A 3.1019 no 1_545
H32B C36B 3.1857 no 1_545
H32B C43 3.5869 no 4_564
H32B H28A 3.3094 no 1_545
H32B H28B 3.4548 no 1_545
H32B H28C 2.7359 no 1_545
H32B H28D 3.3652 no 1_545
H32B H28E 3.4504 no 1_545
H32B H28F 2.7502 no 1_545
H32B H36A 3.0474 no 1_545
H32B H36B 2.7207 no 1_545
H32B H36C 3.0189 no 1_545
H32B H36D 3.1870 no 1_545
H32B H36E 2.5514 no 1_545
H32B H36F 3.3455 no 1_545
H32B H41C 3.3061 no 2_746
H32B H43B 2.6929 no 4_564
H32C C36A 3.2041 no 1_545
H32C C36B 3.2381 no 1_545
H32C H36A 2.6750 no 1_545
H32C H36B 3.2079 no 1_545
H32C H36C 3.2202 no 1_545
H32C H36D 2.9113 no 1_545
H32C H36E 3.0689 no 1_545
H32C H36F 3.1913 no 1_545
H36A I3 3.5345 no 1_565
H36A C32 3.1881 no 1_565
H36A H32A 3.3457 no 1_565
H36A H32B 3.0474 no 1_565
H36A H32C 2.6750 no 1_565
H36A H40C 3.0210 no 1_565
H36A H40E 3.2113 no 1_565
H36B C32 3.3245 no 1_565
H36B H24 3.0951 no 4_574
H36B H32A 3.5629 no 1_565
H36B H32B 2.7207 no 1_565
H36B H32C 3.2079 no 1_565
H36C C32 3.2930 no 1_565
H36C H32A 3.0860 no 1_565
H36C H32B 3.0189 no 1_565
H36C H32C 3.2202 no 1_565
H36C H40C 3.2018 no 1_565
H36D I3 3.4678 no 1_565
H36D C24 3.4254 no 4_574
H36D C32 3.4505 no 1_565
H36D H24 2.8843 no 4_574
H36D H32B 3.1870 no 1_565
H36D H32C 2.9113 no 1_565
H36E C32 3.1362 no 1_565
H36E H24 3.3937 no 4_574
H36E H32A 3.3132 no 1_565
H36E H32B 2.5514 no 1_565
H36E H32C 3.0689 no 1_565
H36F C32 3.5053 no 1_565
H36F H32A 3.3986 no 1_565
H36F H32B 3.3455 no 1_565
H36F H32C 3.1913 no 1_565
H36F H40C 2.9211 no 1_565
H36F H40E 3.3517 no 1_565
H40A I4 3.0794 no 1_545
H40A S4 3.5701 no 2_646
H40A C21 3.5406 no 2_646
H40B I4 3.3638 no 1_545
H40B S3 3.3777 no 4_565
H40B H28B 3.4401 no 1_545
H40B H28E 3.2249 no 1_545
H40C C36A 3.5656 no 1_545
H40C H36A 3.0210 no 1_545
H40C H36C 3.2018 no 1_545
H40C H36F 2.9211 no 1_545
H40D I3 3.4517 no 3_666
H40D C19 3.5401 no 2_646
H40D C20 3.2613 no 2_646
H40D C21 3.3949 no 2_646
H40D H20 3.5034 no 2_646
H40E H36A 3.2113 no 1_545
H40E H36F 3.3517 no 1_545
H40F I4 3.5491 no 2_646
H40F C19 3.1197 no 2_646
H40F C20 3.2748 no 2_646
H40F H20 3.3755 no 2_646
H40F H35B 3.4596 no 3_676
H40F H35D 3.4982 no 3_676
H41A C1 3.0795 no .
H41A C2 2.9372 no .
H41A C3 2.8662 no .
H41A C4 2.9516 no .
H41A C5 3.0834 no .
H41A C6 3.1666 no .
H41A C28A 3.5956 no 2_746
H41A H2 3.4416 no .
H41A H25A 3.1685 no .
H41A H25B 3.4368 no .
H41A H27B 3.0642 no 2_746
H41A H27C 3.4264 no 2_746
H41A H30B 3.5008 no 4_565
H41A H28A 2.9538 no 2_746
H41B I2 3.5182 no 2_746
H41B C1 3.4237 no .
H41B C27A 3.3458 no 2_746
H41B C28A 3.2877 no 2_746
H41B C29 3.5968 no 4_565
H41B H8 3.5985 no 2_746
H41B H27B 2.5953 no 2_746
H41B H27C 3.2411 no 2_746
H41B H29A 3.4139 no 4_565
H41B H29B 3.1586 no 4_565
H41B H30B 3.0522 no 4_565
H41B H28A 3.0460 no 2_746
H41B H28C 3.0207 no 2_746
H41B H28F 3.1604 no 2_746
H41C C27A 3.0763 no 2_746
H41C C27B 3.4565 no 2_746
H41C C28A 2.3968 no 2_746
H41C C28B 2.8844 no 2_746
H41C H27B 2.7203 no 2_746
H41C H27C 2.9965 no 2_746
H41C H31B 3.3845 no 2_756
H41C H28A 1.8228 no 2_746
H41C H28B 3.2546 no 2_746
H41C H28C 2.2980 no 2_746
H41C H28D 2.6969 no 2_746
H41C H28F 2.3609 no 2_746
H41C H32B 3.3061 no 2_756
H43A I2 3.1046 no 4_575
H43A H27B 3.4498 no 4_575
H43A H29A 3.3507 no 2_756
H43A H29B 3.5478 no 2_756
H43A H30B 2.9188 no 2_756
H43A H28A 3.4250 no 4_575
H43A H28C 3.1823 no 4_575
H43A H28F 3.3420 no 4_575
H43B C28A 3.4674 no 4_575
H43B C31 3.2865 no 4_565
H43B C32 3.3295 no 4_565
H43B H30B 3.0284 no 4_565
H43B H31B 2.7014 no 4_565
H43B H28A 3.0222 no 4_575
H43B H28C 3.0074 no 4_575
H43B H28F 3.1090 no 4_575
H43B H32B 2.6929 no 4_565
H44A I1 3.4599 no 4_565
H44A C3 3.4113 no 3_777
H44A C4 3.5007 no 3_777
H44A C28A 3.3563 no 4_575
H44A H25A 3.0141 no 3_777
H44A H25B 3.4427 no 3_777
H44A H27B 3.3672 no 4_575
H44A H28A 2.5963 no 4_575
H44A H28C 3.4234 no 4_575
H44A H28D 3.4666 no 4_575
H44A H28F 3.4657 no 4_575
H44B S1 3.3088 no 3_777
H44B C3 3.5893 no 3_777
H44B C4 3.1280 no 3_777
H44B C5 2.8826 no 3_777
H44B C6 3.1845 no 3_777
H44B C25 3.4277 no 3_777
H44B C30 3.5141 no 2_756
H44B H6 3.5847 no 3_777
H44B H25A 3.2536 no 3_777
H44B H25B 2.8981 no 3_777
H44B H30B 2.5621 no 2_756
H44C I2 3.1553 no 2_746
H44C C25 3.2079 no 3_777
H44C H2 3.4173 no 4_565
H44C H25A 2.8084 no 3_777
H44C H25B 2.7007 no 3_777
H44C H31B 3.4002 no 4_565

loop_
_geom_torsion_atom_site_label_1
_geom_torsion_atom_site_label_2
_geom_torsion_atom_site_label_3
_geom_torsion_atom_site_label_4
_geom_torsion
_geom_torsion_publ_flag
_geom_torsion_site_symmetry_1
_geom_torsion_site_symmetry_3
_geom_torsion_site_symmetry_4
C5 S1 C23 C22 58.8(3) no . . .
C5 S1 C23 C24 -127.5(3) no . . .
C23 S1 C5 C4 44.9(3) no . . .
C23 S1 C5 C6 -143.5(2) no . . .
C3 S2 C9 C8 132.8(3) no . . .
C3 S2 C9 C10 -52.8(3) no . . .
C9 S2 C3 C2 136.8(2) no . . .
C9 S2 C3 C4 -50.5(3) no . . .
C11 S3 C17 C16 46.9(3) no . . .
C11 S3 C17 C18 -140.4(3) no . . .
C17 S3 C11 C10 60.0(3) no . . .
C17 S3 C11 C12 -126.8(3) no . . .
C15 S4 C21 C20 135.5(3) no . . .
C15 S4 C21 C22 -50.2(3) no . . .
C21 S4 C15 C14 132.2(3) no . . .
C21 S4 C15 C16 -54.0(3) no . . .
C4 O1 C25 C26 176.0(3) no . . .
C25 O1 C4 C3 -91.8(4) no . . .
C25 O1 C4 C5 90.8(4) no . . .
C10 O2 C29 C30 -160.6(3) no . . .
C29 O2 C10 C9 -82.4(4) no . . .
C29 O2 C10 C11 99.6(4) no . . .
C16 O3 C33 C34 177.8(3) no . . .
C33 O3 C16 C15 -87.6(4) no . . .
C33 O3 C16 C17 95.9(4) no . . .
C22 O4 C37 C38 -174.4(3) no . . .
C37 O4 C22 C21 -83.7(4) no . . .
C37 O4 C22 C23 98.8(4) no . . .
C42 O5 C44 C41 30.9(18) no . 3_777 .
C42 O5 C44 C43 -6.0(8) no . 3_777 3_777
C44 O5 C42 O6 170.7(16) no 3_777 . .
C44 O5 C42 O6 161.6(12) no 3_777 . 3_777
C44 O5 C42 C41 -15.3(9) no 3_777 . .
C42 O6 C42 O5 -166.7(12) no . 3_777 3_777
C42 O6 C42 C41 18(3) no . 3_777 3_777
C42 O6 C42 O5 -16(2) no 3_777 . .
C42 O6 C42 C41 169.9(11) no 3_777 . .
C42 O6 C43 C41 -170.1(18) no . . 3_777
C42 O6 C43 C44 179.6(8) no . . .
C43 O6 C42 O5 -6.2(14) no . . .
C43 O6 C42 O6 9.3(7) no . . 3_777
C43 O6 C42 C41 179.3(8) no . . .
C42 O6 C43 C41 -1.2(14) no 3_777 . 3_777
C42 O6 C43 C44 -11.6(9) no 3_777 . .
C43 O6 C42 O5 176.0(16) no . 3_777 3_777
C43 O6 C42 O6 -17.2(12) no . 3_777 3_777
C43 O6 C42 C41 1.2(15) no . 3_777 3_777
I1 C1 C2 C3 -179.35(19) no . . .
I1 C1 C6 C5 178.36(19) no . . .
C2 C1 C6 C5 -1.0(5) no . . .
C6 C1 C2 C3 0.0(5) no . . .
C1 C2 C3 S2 173.3(3) no . . .
C1 C2 C3 C4 0.3(5) no . . .
S2 C3 C4 O1 10.6(4) no . . .
S2 C3 C4 C5 -172.04(19) no . . .
C2 C3 C4 O1 -177.1(3) no . . .
C2 C3 C4 C5 0.3(5) no . . .
O1 C4 C5 S1 -12.8(5) no . . .
O1 C4 C5 C6 176.1(3) no . . .
C3 C4 C5 S1 169.9(3) no . . .
C3 C4 C5 C6 -1.3(5) no . . .
S1 C5 C6 C1 -170.3(2) no . . .
C4 C5 C6 C1 1.7(5) no . . .
I2 C7 C8 C9 175.8(2) no . . .
I2 C7 C12 C11 -175.4(2) no . . .
C8 C7 C12 C11 0.9(5) no . . .
C12 C7 C8 C9 -0.6(5) no . . .
C7 C8 C9 S2 174.6(3) no . . .
C7 C8 C9 C10 -0.0(5) no . . .
S2 C9 C10 O2 8.0(5) no . . .
S2 C9 C10 C11 -174.0(2) no . . .
C8 C9 C10 O2 -177.7(3) no . . .
C8 C9 C10 C11 0.3(5) no . . .
O2 C10 C11 S3 -8.9(5) no . . .
O2 C10 C11 C12 178.1(3) no . . .
C9 C10 C11 S3 173.0(3) no . . .
C9 C10 C11 C12 0.0(5) no . . .
S3 C11 C12 C7 -173.9(2) no . . .
C10 C11 C12 C7 -0.6(5) no . . .
I3 C13 C14 C15 178.6(2) no . . .
I3 C13 C18 C17 -178.1(2) no . . .
C14 C13 C18 C17 -0.6(6) no . . .
C18 C13 C14 C15 1.1(6) no . . .
C13 C14 C15 S4 172.1(3) no . . .
C13 C14 C15 C16 -1.8(5) no . . .
S4 C15 C16 O3 11.9(5) no . . .
S4 C15 C16 C17 -171.5(2) no . . .
C14 C15 C16 O3 -174.5(3) no . . .
C14 C15 C16 C17 2.0(5) no . . .
O3 C16 C17 S3 -12.7(5) no . . .
O3 C16 C17 C18 175.0(3) no . . .
C15 C16 C17 S3 170.8(3) no . . .
C15 C16 C17 C18 -1.6(5) no . . .
S3 C17 C18 C13 -172.1(3) no . . .
C16 C17 C18 C13 0.9(5) no . . .
I4 C19 C20 C21 177.0(3) no . . .
I4 C19 C24 C23 -175.8(3) no . . .
C20 C19 C24 C23 1.2(6) no . . .
C24 C19 C20 C21 -0.0(6) no . . .
C19 C20 C21 S4 172.8(3) no . . .
C19 C20 C21 C22 -1.7(6) no . . .
S4 C21 C22 O4 10.6(5) no . . .
S4 C21 C22 C23 -171.9(2) no . . .
C20 C21 C22 O4 -175.3(3) no . . .
C20 C21 C22 C23 2.3(5) no . . .
O4 C22 C23 S1 -10.1(5) no . . .
O4 C22 C23 C24 176.5(3) no . . .
C21 C22 C23 S1 172.3(3) no . . .
C21 C22 C23 C24 -1.1(5) no . . .
S1 C23 C24 C19 -174.3(3) no . . .
C22 C23 C24 C19 -0.6(5) no . . .
O1 C25 C26 C27A -168.3(3) no . . .
O1 C25 C26 C27B 168.3(3) no . . .
C25 C26 C27A C28A -172.9(7) no . . .
C25 C26 C27B C28B -177.7(7) no . . .
C27A C26 C27B C28B 97(3) no . . .
C27B C26 C27A C28A -69(3) no . . .
O2 C29 C30 C31 -65.0(4) no . . .
C29 C30 C31 C32 176.4(3) no . . .
O3 C33 C34 C35A -164.2(3) no . . .
O3 C33 C34 C35B 171.3(3) no . . .
C33 C34 C35A C36A -170.2(6) no . . .
C33 C34 C35B C36B 171.8(8) no . . .
C35A C34 C35B C36B 72.8(19) no . . .
C35B C34 C35A C36A -79.7(18) no . . .
O4 C37 C38 C39A -173.4(3) no . . .
O4 C37 C38 C39B -179.1(3) no . . .
C37 C38 C39A C40A 176.5(5) no . . .
C37 C38 C39B C40B 90(2) no . . .
C42 C41 C43 O6 -1.3(16) no . 3_777 3_777
C42 C41 C43 C44 -15.4(11) no . 3_777 3_777
C43 C41 C42 O5 175(2) no 3_777 . .
C43 C41 C42 O6 -10.8(10) no 3_777 . .
C43 C41 C42 O6 1.1(14) no 3_777 . 3_777
C42 C41 C44 O5 -28.0(17) no . 3_777 .
C42 C41 C44 C43 11.9(9) no . 3_777 3_777
C44 C41 C42 O5 17.8(11) no 3_777 . .
C44 C41 C42 O6 -167.9(16) no 3_777 . .
C44 C41 C42 O6 -156(3) no 3_777 . 3_777
C43 C41 C44 O5 -40(2) no 3_777 3_777 .
C44 C41 C43 O6 14(2) no 3_777 3_777 3_777
O6 C43 C44 O5 12.6(10) no . . 3_777
O6 C43 C44 C41 173.0(10) no . . 3_777
C41 C43 C44 O5 -160.4(11) no 3_777 . 3_777
